data_4311271
loop_
_publ_author_name
'Rolf W. Saalfrank'
'Christian Deutscher'
'Stefan Sperner'
'Takayuki Nakajima'
'Ayuk M. Ako'
'Eveline Uller'
'Frank Hampel'
'Frank W. Heinemann'

_publ_contact_author 'Dr. Frank Hampel'
_publ_contact_author_email hampel@organik.uni-erlangen.de
_publ_section_title
;
 Six-Membered Metalla-coronands. Synthesis and Crystal Packing: Columns,
 Compartments, and 3D-Networks,
;
_journal_name_full 'Inorganic Chemistry'
_journal_page_first 4372
_journal_page_last 4382
_journal_paper_doi 10.1021/ic049799w
_journal_volume 43
_journal_year 2004
_chemical_formula_sum 'C94 H134 Cl8 Fe6 N12 O24 S6'
_chemical_formula_weight 2627.19
_chemical_name_systematic
;
  ?
;
_space_group_IT_number 14
_symmetry_cell_setting monoclinic
_symmetry_space_group_name_Hall '-P 2ybc'
_symmetry_space_group_name_H-M 'P 1 21/c 1'
_atom_sites_solution_hydrogens geom
_atom_sites_solution_primary direct
_atom_sites_solution_secondary difmap
_audit_creation_method SHELXL-97
_cell_angle_alpha 90.00
_cell_angle_beta 91.0410(10)
_cell_angle_gamma 90.00
_cell_formula_units_Z 2
_cell_length_a 17.30930(10)
_cell_length_b 20.8732(2)
_cell_length_c 16.27560(10)
_cell_measurement_reflns_used 13519
_cell_measurement_temperature 173(2)
_cell_volume 5879.41(8)
_computing_cell_refinement DENZO-SMN
_computing_data_collection 'Nonius Collect'
_computing_data_reduction DENZO-SMN
_computing_molecular_graphics 'SHELXTL NT'
_computing_publication_material 'SHELXTL NT'
_computing_structure_refinement 'SHELXL-97 (Sheldrick, 1997)'
_computing_structure_solution 'SHELXS-97 (Sheldrick, 1990)'
_diffrn_ambient_temperature 173(2)
_diffrn_detector_area_resol_mean 9
_diffrn_measured_fraction_theta_full 0.999
_diffrn_measured_fraction_theta_max 0.999
_diffrn_measurement_device_type 'Nonius KappaCCD'
_diffrn_radiation_monochromator graphite
_diffrn_radiation_source 'fine-focus rotating anode'
_diffrn_radiation_type MoK\a
_diffrn_radiation_wavelength 0.71073
_diffrn_reflns_av_R_equivalents 0.0196
_diffrn_reflns_av_sigmaI/netI 0.0331
_diffrn_reflns_limit_h_max 22
_diffrn_reflns_limit_h_min -22
_diffrn_reflns_limit_k_max 27
_diffrn_reflns_limit_k_min -26
_diffrn_reflns_limit_l_max 21
_diffrn_reflns_limit_l_min -21
_diffrn_reflns_number 24701
_diffrn_reflns_theta_full 27.47
_diffrn_reflns_theta_max 27.47
_diffrn_reflns_theta_min 1.96
_exptl_absorpt_coefficient_mu 1.080
_exptl_absorpt_correction_T_max 0.7377
_exptl_absorpt_correction_T_min 0.7038
_exptl_absorpt_correction_type Scalepack
_exptl_crystal_colour yellow
_exptl_crystal_density_diffrn 1.484
_exptl_crystal_density_method 'not measured'
_exptl_crystal_description block
_exptl_crystal_F_000 2724
_exptl_crystal_size_max 0.35
_exptl_crystal_size_mid 0.30
_exptl_crystal_size_min 0.30
_refine_diff_density_max 0.718
_refine_diff_density_min -0.669
_refine_diff_density_rms 0.064
_refine_ls_extinction_method none
_refine_ls_goodness_of_fit_ref 1.004
_refine_ls_hydrogen_treatment 'riding model'
_refine_ls_matrix_type full
_refine_ls_number_parameters 695
_refine_ls_number_reflns 13455
_refine_ls_number_restraints 6
_refine_ls_restrained_S_all 1.006
_refine_ls_R_factor_all 0.0530
_refine_ls_R_factor_gt 0.0363
_refine_ls_shift/su_max 0.040
_refine_ls_shift/su_mean 0.002
_refine_ls_structure_factor_coef Fsqd
_refine_ls_weighting_details 'calc w=1/[\s^2^(Fo^2^)+(0.0582P)^2^+2.5187P] where P=(Fo^2^+2Fc^2^)/3'
_refine_ls_weighting_scheme calc
_refine_ls_wR_factor_gt 0.0940
_refine_ls_wR_factor_ref 0.1039
_reflns_number_gt 10554
_reflns_number_total 13455
_reflns_threshold_expression >2sigma(I)
_cod_data_source_file ic049799wsi20040216_012135_05.cif
_cod_data_source_block tn01
_cod_depositor_comments
;
The following automatic conversions were performed:
'_symmetry_cell_setting' value 'Monoclinic' changed to 'monoclinic'
according to '/home/saulius/struct/CIF-dictionaries/cif_core.dic'
dictionary named 'cif_core.dic' version 2.4.1 from 2010-06-29.

Automatic conversion script
Id: cif_fix_enum 1527 2010-12-29 10:47:43Z saulius 
;
_cod_database_code 4311271

loop_
_symmetry_equiv_pos_as_xyz
'x, y, z'
'-x, y+1/2, -z+1/2'
'-x, -y, -z'
'x, -y-1/2, z-1/2'

loop_
_atom_site_label
_atom_site_type_symbol
_atom_site_fract_x
_atom_site_fract_y
_atom_site_fract_z
_atom_site_U_iso_or_equiv
_atom_site_adp_type
_atom_site_occupancy
_atom_site_symmetry_multiplicity
_atom_site_calc_flag
_atom_site_refinement_flags
_atom_site_disorder_assembly
_atom_site_disorder_group
Fe1 Fe -0.010849(15) 0.643987(13) -0.034453(17) 0.02286(7) Uani 1 1 d . . .
Fe2 Fe 0.150939(15) 0.586081(13) 0.019141(17) 0.02208(7) Uani 1 1 d . . .
Fe3 Fe 0.163978(15) 0.437451(13) 0.044527(17) 0.02211(7) Uani 1 1 d . . .
N1 N -0.03038(10) 0.71466(9) -0.11759(12) 0.0331(4) Uani 1 1 d . . .
C1 C -0.06836(12) 0.75691(10) -0.14350(13) 0.0299(4) Uani 1 1 d . . .
S1 S -0.12243(4) 0.81332(3) -0.17911(4) 0.04582(16) Uani 1 1 d . . .
N2 N 0.19927(10) 0.65737(9) 0.08670(11) 0.0313(4) Uani 1 1 d . . .
C2 C 0.22124(12) 0.70209(10) 0.12300(13) 0.0293(4) Uani 1 1 d . . .
S2 S 0.24877(4) 0.76531(3) 0.17228(4) 0.04884(17) Uani 1 1 d . . .
N3 N 0.27006(10) 0.41632(9) 0.00351(11) 0.0300(4) Uani 1 1 d . . .
C3 C 0.33536(12) 0.42698(10) -0.00660(14) 0.0319(5) Uani 1 1 d . . .
S3 S 0.42484(4) 0.44360(4) -0.02171(6) 0.0638(2) Uani 1 1 d . . .
N10 N -0.00939(9) 0.71808(8) 0.06740(11) 0.0279(4) Uani 1 1 d . . .
N30 N 0.24358(9) 0.59902(8) -0.07450(10) 0.0238(3) Uani 1 1 d . . .
N50 N 0.20115(9) 0.40564(8) 0.17160(10) 0.0253(3) Uani 1 1 d . . .
O13 O -0.11786(7) 0.63811(7) 0.00939(9) 0.0261(3) Uani 1 1 d . . .
O16 O 0.04279(7) 0.59575(6) 0.05557(8) 0.0237(3) Uani 1 1 d . . .
O19 O -0.01868(10) 0.86711(7) 0.10875(10) 0.0390(4) Uani 1 1 d . . .
O22 O -0.06872(10) 0.99989(8) 0.09851(10) 0.0416(4) Uani 1 1 d . . .
O33 O 0.13992(7) 0.50309(6) -0.03981(8) 0.0236(3) Uani 1 1 d . . .
O36 O 0.09671(7) 0.63703(7) -0.06941(9) 0.0262(3) Uani 1 1 d . . .
O39 O 0.38976(8) 0.68310(8) -0.11710(10) 0.0362(4) Uani 1 1 d . . .
O42 O 0.45664(11) 0.81075(9) -0.13676(11) 0.0511(5) Uani 1 1 d . . .
O53 O 0.18830(8) 0.52127(6) 0.09921(8) 0.0259(3) Uani 1 1 d . . .
O56 O 0.06061(7) 0.42665(6) 0.09659(8) 0.0239(3) Uani 1 1 d . . .
O59 O 0.30733(9) 0.25649(7) 0.22878(9) 0.0315(3) Uani 1 1 d . . .
O62 O 0.27984(8) 0.12124(7) 0.24544(11) 0.0378(4) Uani 1 1 d . . .
C11 C -0.09175(12) 0.73916(10) 0.07158(14) 0.0315(5) Uani 1 1 d . . .
H11A H -0.1047 0.7668 0.0239 0.038 Uiso 1 1 calc R . .
H11B H -0.0996 0.7642 0.1224 0.038 Uiso 1 1 calc R . .
C12 C -0.14366(12) 0.68074(10) 0.07111(14) 0.0318(5) Uani 1 1 d . . .
H12A H -0.1414 0.6595 0.1255 0.038 Uiso 1 1 calc R . .
H12B H -0.1978 0.6936 0.0594 0.038 Uiso 1 1 calc R . .
C14 C 0.01738(12) 0.68548(10) 0.14404(13) 0.0305(4) Uani 1 1 d . . .
H14A H -0.0166 0.6978 0.1897 0.037 Uiso 1 1 calc R . .
H14B H 0.0705 0.6998 0.1582 0.037 Uiso 1 1 calc R . .
C15 C 0.01666(12) 0.61238(10) 0.13458(13) 0.0290(4) Uani 1 1 d . . .
H15A H 0.0507 0.5927 0.1771 0.035 Uiso 1 1 calc R . .
H15B H -0.0364 0.5959 0.1420 0.035 Uiso 1 1 calc R . .
C17 C 0.04308(13) 0.77226(10) 0.04649(15) 0.0340(5) Uani 1 1 d . . .
H17A H 0.0262 0.7899 -0.0074 0.041 Uiso 1 1 calc R . .
H17B H 0.0958 0.7549 0.0399 0.041 Uiso 1 1 calc R . .
C18 C 0.04737(15) 0.82710(11) 0.10802(17) 0.0439(6) Uani 1 1 d . . .
H18A H 0.0554 0.8089 0.1637 0.053 Uiso 1 1 calc R . .
H18B H 0.0930 0.8537 0.0957 0.053 Uiso 1 1 calc R . .
C20 C -0.02750(18) 0.90364(12) 0.03584(16) 0.0484(6) Uani 1 1 d . . .
H20A H -0.0378 0.8749 -0.0115 0.058 Uiso 1 1 calc R . .
H20B H 0.0206 0.9278 0.0253 0.058 Uiso 1 1 calc R . .
C21 C -0.09340(17) 0.94910(12) 0.04551(16) 0.0453(6) Uani 1 1 d . . .
H21A H -0.1095 0.9665 -0.0087 0.054 Uiso 1 1 calc R . .
H21B H -0.1380 0.9266 0.0694 0.054 Uiso 1 1 calc R . .
C23 C -0.11950(14) 1.04935(11) 0.11011(14) 0.0354(5) Uani 1 1 d . . .
C24 C -0.08903(15) 1.10241(11) 0.15054(14) 0.0397(5) Uani 1 1 d . . .
H24A H -0.0360 1.1032 0.1667 0.048 Uiso 1 1 calc R . .
C25 C -0.13599(19) 1.15376(12) 0.16698(17) 0.0515(7) Uani 1 1 d . . .
H25A H -0.1153 1.1899 0.1953 0.062 Uiso 1 1 calc R . .
C26 C -0.2131(2) 1.15352(14) 0.14275(19) 0.0603(8) Uani 1 1 d . . .
H26A H -0.2454 1.1890 0.1544 0.072 Uiso 1 1 calc R . .
C27 C -0.24194(17) 1.10132(16) 0.1018(2) 0.0619(8) Uani 1 1 d . . .
H27A H -0.2946 1.1012 0.0845 0.074 Uiso 1 1 calc R . .
C28 C -0.19612(15) 1.04820(13) 0.08478(17) 0.0467(6) Uani 1 1 d . . .
H28A H -0.2170 1.0122 0.0565 0.056 Uiso 1 1 calc R . .
C31 C 0.23997(11) 0.54150(10) -0.12933(12) 0.0271(4) Uani 1 1 d . . .
H31A H 0.2833 0.5124 -0.1148 0.032 Uiso 1 1 calc R . .
H31B H 0.2465 0.5554 -0.1870 0.032 Uiso 1 1 calc R . .
C32 C 0.16384(11) 0.50488(10) -0.12273(12) 0.0274(4) Uani 1 1 d . . .
H32A H 0.1236 0.5261 -0.1571 0.033 Uiso 1 1 calc R . .
H32B H 0.1706 0.4606 -0.1433 0.033 Uiso 1 1 calc R . .
C34 C 0.22182(11) 0.65880(10) -0.11829(13) 0.0285(4) Uani 1 1 d . . .
H34A H 0.2523 0.6628 -0.1690 0.034 Uiso 1 1 calc R . .
H34B H 0.2336 0.6962 -0.0829 0.034 Uiso 1 1 calc R . .
C35 C 0.13653(11) 0.65787(11) -0.14020(13) 0.0288(4) Uani 1 1 d . . .
H35A H 0.1189 0.7012 -0.1565 0.035 Uiso 1 1 calc R . .
H35B H 0.1264 0.6282 -0.1866 0.035 Uiso 1 1 calc R . .
C37 C 0.32217(11) 0.60563(10) -0.03593(13) 0.0281(4) Uani 1 1 d . . .
H37A H 0.3336 0.5660 -0.0045 0.034 Uiso 1 1 calc R . .
H37B H 0.3207 0.6414 0.0039 0.034 Uiso 1 1 calc R . .
C38 C 0.38846(12) 0.61751(11) -0.09377(15) 0.0343(5) Uani 1 1 d . . .
H38A H 0.4380 0.6060 -0.0662 0.041 Uiso 1 1 calc R . .
H38B H 0.3821 0.5903 -0.1433 0.041 Uiso 1 1 calc R . .
C40 C 0.45750(14) 0.69815(13) -0.16167(16) 0.0431(6) Uani 1 1 d . . .
H40A H 0.4651 0.6659 -0.2053 0.052 Uiso 1 1 calc R . .
H40B H 0.5032 0.6971 -0.1242 0.052 Uiso 1 1 calc R . .
C41 C 0.44970(15) 0.76330(13) -0.19934(16) 0.0457(6) Uani 1 1 d . . .
H41A H 0.4904 0.7696 -0.2405 0.055 Uiso 1 1 calc R . .
H41B H 0.3988 0.7672 -0.2277 0.055 Uiso 1 1 calc R . .
C43 C 0.44925(14) 0.87401(14) -0.15967(18) 0.0473(6) Uani 1 1 d . . .
C44 C 0.43653(14) 0.89433(15) -0.23927(19) 0.0520(7) Uani 1 1 d . . .
H44A H 0.4317 0.8640 -0.2826 0.062 Uiso 1 1 calc R . .
C45 C 0.43075(17) 0.95956(16) -0.2558(2) 0.0650(8) Uani 1 1 d . . .
H45A H 0.4235 0.9736 -0.3109 0.078 Uiso 1 1 calc R . .
C46 C 0.43532(18) 1.00391(17) -0.1939(3) 0.0745(10) Uani 1 1 d . . .
H46A H 0.4301 1.0483 -0.2057 0.089 Uiso 1 1 calc R . .
C47 C 0.44761(19) 0.98322(16) -0.1146(2) 0.0693(9) Uani 1 1 d . . .
H47A H 0.4508 1.0137 -0.0712 0.083 Uiso 1 1 calc R . .
C48 C 0.45537(18) 0.91899(15) -0.0971(2) 0.0617(8) Uani 1 1 d . . .
H48A H 0.4649 0.9054 -0.0421 0.074 Uiso 1 1 calc R . .
C51 C 0.25298(12) 0.45811(10) 0.20099(13) 0.0293(4) Uani 1 1 d . . .
H51A H 0.3037 0.4543 0.1742 0.035 Uiso 1 1 calc R . .
H51B H 0.2615 0.4541 0.2611 0.035 Uiso 1 1 calc R . .
C52 C 0.21788(12) 0.52298(10) 0.18151(13) 0.0296(4) Uani 1 1 d . . .
H52A H 0.1758 0.5325 0.2200 0.036 Uiso 1 1 calc R . .
H52B H 0.2576 0.5569 0.1872 0.036 Uiso 1 1 calc R . .
C54 C 0.13025(12) 0.39948(11) 0.22172(13) 0.0300(4) Uani 1 1 d . . .
H54A H 0.1409 0.4164 0.2776 0.036 Uiso 1 1 calc R . .
H54B H 0.1166 0.3536 0.2269 0.036 Uiso 1 1 calc R . .
C55 C 0.06186(12) 0.43578(10) 0.18326(12) 0.0285(4) Uani 1 1 d . . .
H55A H 0.0130 0.4199 0.2066 0.034 Uiso 1 1 calc R . .
H55B H 0.0665 0.4820 0.1960 0.034 Uiso 1 1 calc R . .
C57 C 0.24378(12) 0.34370(10) 0.16670(13) 0.0276(4) Uani 1 1 d . . .
H57A H 0.2896 0.3502 0.1322 0.033 Uiso 1 1 calc R . .
H57B H 0.2100 0.3121 0.1384 0.033 Uiso 1 1 calc R . .
C58 C 0.27062(13) 0.31516(10) 0.24852(14) 0.0323(5) Uani 1 1 d . . .
H58A H 0.3073 0.3444 0.2771 0.039 Uiso 1 1 calc R . .
H58B H 0.2261 0.3075 0.2845 0.039 Uiso 1 1 calc R . .
C60 C 0.32575(13) 0.21959(11) 0.29960(13) 0.0331(5) Uani 1 1 d . . .
H60A H 0.2805 0.2176 0.3359 0.040 Uiso 1 1 calc R . .
H60B H 0.3690 0.2399 0.3306 0.040 Uiso 1 1 calc R . .
C61 C 0.34823(13) 0.15322(11) 0.27407(15) 0.0350(5) Uani 1 1 d . . .
H61A H 0.3866 0.1552 0.2298 0.042 Uiso 1 1 calc R . .
H61B H 0.3715 0.1298 0.3213 0.042 Uiso 1 1 calc R . .
C63 C 0.28724(14) 0.06180(11) 0.21089(15) 0.0362(5) Uani 1 1 d . . .
C64 C 0.21904(16) 0.03497(12) 0.17961(16) 0.0459(6) Uani 1 1 d . . .
H64A H 0.1718 0.0579 0.1827 0.055 Uiso 1 1 calc R . .
C65 C 0.2205(2) -0.02491(14) 0.14416(18) 0.0590(8) Uani 1 1 d . . .
H65A H 0.1741 -0.0433 0.1228 0.071 Uiso 1 1 calc R . .
C66 C 0.2896(2) -0.05872(14) 0.1394(2) 0.0649(9) Uani 1 1 d . . .
H66A H 0.2906 -0.1000 0.1147 0.078 Uiso 1 1 calc R . .
C67 C 0.3563(2) -0.03184(14) 0.1708(2) 0.0651(9) Uani 1 1 d . . .
H67A H 0.4034 -0.0549 0.1678 0.078 Uiso 1 1 calc R . .
C68 C 0.35605(16) 0.02854(12) 0.20676(18) 0.0486(6) Uani 1 1 d . . .
H68A H 0.4025 0.0467 0.2282 0.058 Uiso 1 1 calc R . .
C100 C 0.43569(17) 0.77237(14) 0.05768(18) 0.0551(7) Uani 1 1 d . . .
H10A H 0.3824 0.7718 0.0788 0.066 Uiso 1 1 calc R . .
H10B H 0.4326 0.7820 -0.0019 0.066 Uiso 1 1 calc R . .
Cl10 Cl 0.47782(4) 0.69690(4) 0.07237(5) 0.05746(18) Uani 1 1 d . . .
Cl11 Cl 0.48908(6) 0.83290(4) 0.10827(6) 0.0788(3) Uani 1 1 d . . .
C200 C -0.3239(2) 0.82739(17) -0.0548(2) 0.0711(9) Uani 1 1 d D . .
H20C H -0.3620 0.8446 -0.0923 0.085 Uiso 1 1 d R . .
H20D H -0.2774 0.8211 -0.0850 0.085 Uiso 1 1 d R . .
Cl21 Cl -0.35574(17) 0.75267(15) -0.0220(2) 0.0622(7) Uani 0.639(11) 1 d PD . .
Cl20 Cl -0.3051(4) 0.8862(3) 0.02286(18) 0.1124(16) Uani 0.639(11) 1 d PD . .
Cl2A Cl -0.2639(5) 0.8562(4) 0.0236(2) 0.090(2) Uani 0.361(11) 1 d PD . .
Cl2B Cl -0.3339(8) 0.7545(4) -0.0125(5) 0.123(3) Uani 0.361(11) 1 d PD . .

loop_
_atom_site_aniso_label
_atom_site_aniso_U_11
_atom_site_aniso_U_22
_atom_site_aniso_U_33
_atom_site_aniso_U_23
_atom_site_aniso_U_13
_atom_site_aniso_U_12
Fe1 0.02066(14) 0.01963(14) 0.02827(15) -0.00106(11) -0.00048(10) 0.00133(10)
Fe2 0.02181(14) 0.01846(14) 0.02591(15) -0.00044(11) -0.00116(10) 0.00042(10)
Fe3 0.02128(13) 0.01928(14) 0.02573(15) -0.00104(11) -0.00102(10) 0.00041(10)
N1 0.0304(9) 0.0258(9) 0.0430(11) 0.0053(8) -0.0017(8) 0.0018(8)
C1 0.0277(10) 0.0284(11) 0.0335(11) 0.0037(9) 0.0020(8) -0.0022(9)
S1 0.0408(3) 0.0411(3) 0.0556(4) 0.0159(3) 0.0026(3) 0.0162(3)
N2 0.0299(9) 0.0269(9) 0.0371(10) -0.0035(8) -0.0014(7) -0.0013(7)
C2 0.0284(10) 0.0289(11) 0.0307(11) -0.0019(9) 0.0020(8) -0.0014(9)
S2 0.0546(4) 0.0377(3) 0.0542(4) -0.0187(3) -0.0014(3) -0.0131(3)
N3 0.0259(9) 0.0291(9) 0.0350(10) 0.0025(7) 0.0016(7) 0.0029(7)
C3 0.0293(11) 0.0256(11) 0.0406(12) -0.0016(9) -0.0061(9) 0.0039(8)
S3 0.0211(3) 0.0496(4) 0.1206(7) 0.0026(4) -0.0014(3) -0.0003(3)
N10 0.0246(8) 0.0216(9) 0.0375(10) -0.0049(7) 0.0008(7) 0.0010(7)
N30 0.0227(8) 0.0216(8) 0.0271(9) 0.0007(7) -0.0016(6) -0.0001(6)
N50 0.0265(8) 0.0215(8) 0.0279(9) 0.0001(7) -0.0025(7) 0.0021(7)
O13 0.0223(6) 0.0233(7) 0.0329(8) -0.0074(6) 0.0025(5) 0.0012(5)
O16 0.0240(6) 0.0228(7) 0.0243(7) -0.0015(5) 0.0009(5) 0.0013(5)
O19 0.0561(10) 0.0237(8) 0.0374(9) -0.0034(6) 0.0019(7) 0.0035(7)
O22 0.0491(10) 0.0305(9) 0.0452(10) -0.0067(7) -0.0013(7) 0.0041(7)
O33 0.0255(7) 0.0210(7) 0.0241(7) -0.0010(5) 0.0001(5) -0.0004(5)
O36 0.0225(6) 0.0261(7) 0.0300(7) 0.0059(6) 0.0014(5) 0.0019(5)
O39 0.0255(7) 0.0381(9) 0.0451(9) 0.0041(7) 0.0048(6) -0.0051(6)
O42 0.0628(12) 0.0454(11) 0.0450(10) 0.0005(8) 0.0008(9) -0.0122(9)
O53 0.0291(7) 0.0218(7) 0.0265(7) -0.0013(6) -0.0058(5) 0.0001(6)
O56 0.0228(6) 0.0247(7) 0.0241(7) -0.0025(5) -0.0009(5) 0.0010(5)
O59 0.0381(8) 0.0269(8) 0.0293(8) 0.0042(6) -0.0016(6) 0.0083(6)
O62 0.0320(8) 0.0277(8) 0.0536(10) 0.0031(7) -0.0042(7) 0.0025(6)
C11 0.0277(10) 0.0246(11) 0.0422(12) -0.0080(9) 0.0003(9) 0.0050(8)
C12 0.0252(10) 0.0297(11) 0.0405(12) -0.0115(9) 0.0027(8) 0.0032(8)
C14 0.0309(10) 0.0295(11) 0.0309(11) -0.0079(9) -0.0006(8) 0.0027(8)
C15 0.0298(10) 0.0289(11) 0.0283(11) -0.0025(8) 0.0026(8) 0.0013(8)
C17 0.0319(11) 0.0226(10) 0.0474(13) -0.0045(9) 0.0011(9) -0.0028(9)
C18 0.0482(14) 0.0271(12) 0.0561(16) -0.0089(11) -0.0105(11) -0.0035(10)
C20 0.0770(19) 0.0297(13) 0.0388(14) 0.0009(10) 0.0110(13) 0.0099(12)
C21 0.0689(17) 0.0298(12) 0.0370(13) -0.0056(10) -0.0029(12) 0.0034(11)
C23 0.0460(13) 0.0266(11) 0.0338(12) 0.0005(9) 0.0060(10) 0.0011(9)
C24 0.0576(15) 0.0307(12) 0.0308(12) 0.0006(9) 0.0021(10) -0.0010(11)
C25 0.084(2) 0.0290(13) 0.0413(14) -0.0032(11) 0.0057(13) 0.0025(13)
C26 0.079(2) 0.0426(16) 0.0595(18) -0.0028(14) 0.0123(15) 0.0237(15)
C27 0.0473(15) 0.0617(19) 0.077(2) -0.0046(16) 0.0034(14) 0.0151(14)
C28 0.0472(14) 0.0387(14) 0.0541(16) -0.0060(12) -0.0003(12) 0.0005(11)
C31 0.0286(10) 0.0275(10) 0.0252(10) -0.0016(8) 0.0017(8) 0.0001(8)
C32 0.0303(10) 0.0280(11) 0.0239(10) -0.0020(8) -0.0015(8) -0.0024(8)
C34 0.0246(9) 0.0274(11) 0.0338(11) 0.0077(9) 0.0016(8) -0.0018(8)
C35 0.0262(10) 0.0305(11) 0.0298(11) 0.0099(9) 0.0020(8) 0.0019(8)
C37 0.0230(9) 0.0286(11) 0.0325(11) 0.0001(8) -0.0033(8) -0.0001(8)
C38 0.0246(10) 0.0349(12) 0.0434(13) -0.0041(10) -0.0006(9) -0.0008(9)
C40 0.0344(12) 0.0517(15) 0.0437(14) -0.0016(11) 0.0099(10) -0.0086(11)
C41 0.0432(13) 0.0510(15) 0.0433(14) 0.0012(12) 0.0066(11) -0.0122(12)
C43 0.0338(12) 0.0510(16) 0.0571(16) -0.0012(13) 0.0028(11) -0.0072(11)
C44 0.0384(13) 0.0540(17) 0.0633(18) -0.0006(14) -0.0040(12) 0.0041(12)
C45 0.0504(17) 0.062(2) 0.082(2) 0.0122(18) -0.0142(15) 0.0088(14)
C46 0.0519(18) 0.0499(19) 0.121(3) 0.002(2) -0.0224(19) 0.0068(14)
C47 0.0629(19) 0.056(2) 0.089(3) -0.0163(18) -0.0061(17) -0.0037(15)
C48 0.0606(18) 0.0567(19) 0.068(2) -0.0065(15) -0.0029(15) -0.0127(15)
C51 0.0286(10) 0.0272(11) 0.0319(11) -0.0010(9) -0.0088(8) -0.0005(8)
C52 0.0348(11) 0.0261(11) 0.0277(10) -0.0033(8) -0.0097(8) 0.0004(9)
C54 0.0300(10) 0.0342(12) 0.0257(10) 0.0010(9) 0.0002(8) 0.0005(9)
C55 0.0284(10) 0.0313(11) 0.0260(10) -0.0032(8) 0.0026(8) 0.0020(8)
C57 0.0302(10) 0.0230(10) 0.0295(11) 0.0027(8) -0.0020(8) 0.0040(8)
C58 0.0378(11) 0.0258(11) 0.0333(11) 0.0000(9) -0.0047(9) 0.0076(9)
C60 0.0351(11) 0.0320(12) 0.0320(11) 0.0060(9) -0.0050(9) 0.0021(9)
C61 0.0322(11) 0.0297(11) 0.0429(13) 0.0087(10) -0.0070(9) 0.0015(9)
C63 0.0451(13) 0.0247(11) 0.0387(13) 0.0076(9) 0.0000(10) -0.0006(9)
C64 0.0574(15) 0.0324(13) 0.0473(15) 0.0099(11) -0.0136(12) -0.0022(11)
C65 0.084(2) 0.0428(16) 0.0494(16) 0.0079(13) -0.0174(15) -0.0142(15)
C66 0.100(3) 0.0331(15) 0.0618(19) -0.0019(13) 0.0130(18) -0.0045(16)
C67 0.071(2) 0.0366(15) 0.088(2) -0.0005(15) 0.0272(18) 0.0048(14)
C68 0.0472(14) 0.0315(13) 0.0675(18) 0.0071(12) 0.0122(12) 0.0004(11)
C100 0.0591(17) 0.0553(18) 0.0509(16) 0.0034(13) 0.0034(13) 0.0080(14)
Cl10 0.0697(4) 0.0480(4) 0.0542(4) -0.0040(3) -0.0113(3) -0.0031(3)
Cl11 0.1225(8) 0.0472(4) 0.0665(5) -0.0138(4) -0.0014(5) 0.0069(5)
C200 0.091(2) 0.076(2) 0.0469(17) 0.0037(16) 0.0023(16) -0.0097(19)
Cl21 0.0705(12) 0.0694(15) 0.0471(10) -0.0030(10) 0.0124(7) -0.0100(13)
Cl20 0.129(3) 0.118(3) 0.0908(14) -0.0311(15) 0.0238(15) -0.062(3)
Cl2A 0.110(4) 0.102(4) 0.0573(17) -0.0114(17) -0.0042(19) -0.050(3)
Cl2B 0.210(7) 0.099(4) 0.063(3) 0.038(3) 0.047(4) 0.093(4)

loop_
_atom_type_symbol
_atom_type_description
_atom_type_scat_dispersion_real
_atom_type_scat_dispersion_imag
_atom_type_scat_source
C C 0.0033 0.0016 'International Tables Vol C Tables 4.2.6.8 and 6.1.1.4'
H H 0.0000 0.0000 'International Tables Vol C Tables 4.2.6.8 and 6.1.1.4'
N N 0.0061 0.0033 'International Tables Vol C Tables 4.2.6.8 and 6.1.1.4'
O O 0.0106 0.0060 'International Tables Vol C Tables 4.2.6.8 and 6.1.1.4'
S S 0.1246 0.1234 'International Tables Vol C Tables 4.2.6.8 and 6.1.1.4'
Fe Fe 0.3463 0.8444 'International Tables Vol C Tables 4.2.6.8 and 6.1.1.4'
Cl Cl 0.1484 0.1585 'International Tables Vol C Tables 4.2.6.8 and 6.1.1.4'

loop_
_geom_angle_atom_site_label_1
_geom_angle_atom_site_label_2
_geom_angle_atom_site_label_3
_geom_angle
_geom_angle_site_symmetry_1
_geom_angle_site_symmetry_3
_geom_angle_publ_flag
O36 Fe1 O56 101.74(6) . 3_565 ?
O36 Fe1 O16 75.16(5) . . ?
O56 Fe1 O16 101.08(6) 3_565 . ?
O36 Fe1 O13 171.25(6) . . ?
O56 Fe1 O13 74.88(5) 3_565 . ?
O16 Fe1 O13 97.40(6) . . ?
O36 Fe1 N1 90.46(6) . . ?
O56 Fe1 N1 97.79(7) 3_565 . ?
O16 Fe1 N1 158.21(7) . . ?
O13 Fe1 N1 97.96(7) . . ?
O36 Fe1 N10 105.34(6) . . ?
O56 Fe1 N10 151.88(6) 3_565 . ?
O16 Fe1 N10 78.94(6) . . ?
O13 Fe1 N10 77.24(6) . . ?
N1 Fe1 N10 89.49(7) . . ?
O53 Fe2 O16 99.88(6) . . ?
O53 Fe2 O33 75.49(6) . . ?
O16 Fe2 O33 98.63(5) . . ?
O53 Fe2 O36 167.60(6) . . ?
O16 Fe2 O36 74.31(5) . . ?
O33 Fe2 O36 94.33(6) . . ?
O53 Fe2 N2 91.03(7) . . ?
O16 Fe2 N2 98.39(6) . . ?
O33 Fe2 N2 159.85(6) . . ?
O36 Fe2 N2 100.59(7) . . ?
O53 Fe2 N30 107.45(6) . . ?
O16 Fe2 N30 151.48(6) . . ?
O33 Fe2 N30 80.84(6) . . ?
O36 Fe2 N30 77.29(6) . . ?
N2 Fe2 N30 89.26(7) . . ?
O13 Fe3 O33 99.62(6) 3_565 . ?
O13 Fe3 O53 168.05(6) 3_565 . ?
O33 Fe3 O53 75.14(5) . . ?
O13 Fe3 O56 74.96(5) 3_565 . ?
O33 Fe3 O56 101.11(5) . . ?
O53 Fe3 O56 95.30(6) . . ?
O13 Fe3 N3 92.38(6) 3_565 . ?
O33 Fe3 N3 95.94(6) . . ?
O53 Fe3 N3 98.80(7) . . ?
O56 Fe3 N3 160.18(7) . . ?
O13 Fe3 N50 106.25(6) 3_565 . ?
O33 Fe3 N50 153.29(6) . . ?
O53 Fe3 N50 78.20(6) . . ?
O56 Fe3 N50 79.71(6) . . ?
N3 Fe3 N50 89.59(7) . . ?
C1 N1 Fe1 150.77(17) . . ?
N1 C1 S1 178.3(2) . . ?
C2 N2 Fe2 173.43(18) . . ?
N2 C2 S2 177.9(2) . . ?
C3 N3 Fe3 153.70(18) . . ?
N3 C3 S3 178.4(2) . . ?
C14 N10 C17 110.86(16) . . ?
C14 N10 C11 112.29(17) . . ?
C17 N10 C11 111.83(16) . . ?
C14 N10 Fe1 107.48(12) . . ?
C17 N10 Fe1 110.40(13) . . ?
C11 N10 Fe1 103.66(12) . . ?
C34 N30 C31 112.40(16) . . ?
C34 N30 C37 110.22(15) . . ?
C31 N30 C37 110.63(15) . . ?
C34 N30 Fe2 104.41(11) . . ?
C31 N30 Fe2 106.58(11) . . ?
C37 N30 Fe2 112.42(12) . . ?
C51 N50 C54 112.63(16) . . ?
C51 N50 C57 111.03(15) . . ?
C54 N50 C57 111.55(16) . . ?
C51 N50 Fe3 103.78(12) . . ?
C54 N50 Fe3 107.65(12) . . ?
C57 N50 Fe3 109.84(12) . . ?
C12 O13 Fe3 133.45(12) . 3_565 ?
C12 O13 Fe1 121.26(12) . . ?
Fe3 O13 Fe1 105.12(6) 3_565 . ?
C15 O16 Fe2 128.01(12) . . ?
C15 O16 Fe1 113.08(11) . . ?
Fe2 O16 Fe1 105.14(6) . . ?
C20 O19 C18 112.7(2) . . ?
C23 O22 C21 117.19(19) . . ?
C32 O33 Fe3 128.07(12) . . ?
C32 O33 Fe2 114.13(12) . . ?
Fe3 O33 Fe2 104.57(6) . . ?
C35 O36 Fe1 133.55(12) . . ?
C35 O36 Fe2 121.07(11) . . ?
Fe1 O36 Fe2 105.34(6) . . ?
C38 O39 C40 111.44(17) . . ?
C43 O42 C41 117.8(2) . . ?
C52 O53 Fe2 135.16(12) . . ?
C52 O53 Fe3 120.53(12) . . ?
Fe2 O53 Fe3 103.93(6) . . ?
C55 O56 Fe1 127.27(12) . 3_565 ?
C55 O56 Fe3 113.96(11) . . ?
Fe1 O56 Fe3 104.56(6) 3_565 . ?
C60 O59 C58 112.33(16) . . ?
C63 O62 C61 118.29(17) . . ?
N10 C11 C12 109.21(16) . . ?
O13 C12 C11 108.29(17) . . ?
N10 C14 C15 111.66(17) . . ?
O16 C15 C14 109.47(17) . . ?
N10 C17 C18 116.24(19) . . ?
O19 C18 C17 114.79(19) . . ?
O19 C20 C21 108.9(2) . . ?
O22 C21 C20 108.3(2) . . ?
O22 C23 C28 124.1(2) . . ?
O22 C23 C24 115.3(2) . . ?
C28 C23 C24 120.7(2) . . ?
C25 C24 C23 119.6(3) . . ?
C24 C25 C26 120.8(3) . . ?
C27 C26 C25 118.9(3) . . ?
C26 C27 C28 121.8(3) . . ?
C23 C28 C27 118.2(3) . . ?
N30 C31 C32 112.70(16) . . ?
O33 C32 C31 110.29(16) . . ?
N30 C34 C35 109.93(16) . . ?
O36 C35 C34 107.36(16) . . ?
N30 C37 C38 116.58(17) . . ?
O39 C38 C37 109.81(17) . . ?
O39 C40 C41 109.9(2) . . ?
O42 C41 C40 109.5(2) . . ?
C44 C43 O42 124.2(3) . . ?
C44 C43 C48 119.4(3) . . ?
O42 C43 C48 116.4(3) . . ?
C43 C44 C45 119.5(3) . . ?
C46 C45 C44 121.1(3) . . ?
C45 C46 C47 119.0(3) . . ?
C48 C47 C46 120.8(3) . . ?
C47 C48 C43 120.1(3) . . ?
N50 C51 C52 110.68(16) . . ?
O53 C52 C51 108.05(16) . . ?
N50 C54 C55 111.82(17) . . ?
O56 C55 C54 109.69(16) . . ?
N50 C57 C58 115.82(17) . . ?
O59 C58 C57 105.68(17) . . ?
O59 C60 C61 109.41(18) . . ?
O62 C61 C60 107.71(17) . . ?
O62 C63 C68 124.2(2) . . ?
O62 C63 C64 115.4(2) . . ?
C68 C63 C64 120.4(2) . . ?
C65 C64 C63 119.7(3) . . ?
C64 C65 C66 120.4(3) . . ?
C67 C66 C65 119.3(3) . . ?
C66 C67 C68 121.2(3) . . ?
C63 C68 C67 119.0(3) . . ?
Cl10 C100 Cl11 111.60(17) . . ?
Cl2B C200 Cl2A 94.5(6) . . ?
Cl2B C200 Cl21 13.5(5) . . ?
Cl2A C200 Cl21 105.9(3) . . ?
Cl2B C200 Cl20 110.6(5) . . ?
Cl2A C200 Cl20 31.18(19) . . ?
Cl21 C200 Cl20 117.0(2) . . ?
Cl2A Cl20 C200 71.5(3) . . ?
Cl20 Cl2A C200 77.4(4) . . ?

loop_
_geom_bond_atom_site_label_1
_geom_bond_atom_site_label_2
_geom_bond_distance
_geom_bond_site_symmetry_2
_geom_bond_publ_flag
Fe1 O36 1.9620(13) . ?
Fe1 O56 1.9766(14) 3_565 ?
Fe1 O16 1.9933(14) . ?
Fe1 O13 2.0008(13) . ?
Fe1 N1 2.0260(18) . ?
Fe1 N10 2.2669(17) . ?
Fe2 O53 1.9789(14) . ?
Fe2 O16 1.9841(13) . ?
Fe2 O33 1.9878(13) . ?
Fe2 O36 2.0099(14) . ?
Fe2 N2 2.0223(18) . ?
Fe2 N30 2.2485(16) . ?
Fe3 O13 1.9671(14) 3_565 ?
Fe3 O33 1.9783(13) . ?
Fe3 O53 2.0042(14) . ?
Fe3 O56 2.0063(13) . ?
Fe3 N3 2.0141(17) . ?
Fe3 N50 2.2548(17) . ?
N1 C1 1.174(3) . ?
C1 S1 1.606(2) . ?
N2 C2 1.165(3) . ?
C2 S2 1.612(2) . ?
N3 C3 1.167(3) . ?
C3 S3 1.611(2) . ?
N10 C14 1.487(3) . ?
N10 C17 1.494(3) . ?
N10 C11 1.495(3) . ?
N30 C34 1.482(3) . ?
N30 C31 1.496(3) . ?
N30 C37 1.494(2) . ?
N50 C51 1.489(3) . ?
N50 C54 1.492(3) . ?
N50 C57 1.492(2) . ?
O13 C12 1.420(2) . ?
O13 Fe3 1.9671(14) 3_565 ?
O16 C15 1.414(2) . ?
O19 C20 1.417(3) . ?
O19 C18 1.416(3) . ?
O22 C23 1.371(3) . ?
O22 C21 1.427(3) . ?
O33 C32 1.419(2) . ?
O36 C35 1.422(2) . ?
O39 C38 1.421(3) . ?
O39 C40 1.425(3) . ?
O42 C43 1.377(3) . ?
O42 C41 1.424(3) . ?
O53 C52 1.426(2) . ?
O56 C55 1.423(2) . ?
O56 Fe1 1.9766(14) 3_565 ?
O59 C60 1.418(2) . ?
O59 C58 1.419(2) . ?
O62 C63 1.369(3) . ?
O62 C61 1.430(3) . ?
C11 C12 1.515(3) . ?
C14 C15 1.534(3) . ?
C17 C18 1.522(3) . ?
C20 C21 1.494(4) . ?
C23 C28 1.382(4) . ?
C23 C24 1.387(3) . ?
C24 C25 1.374(4) . ?
C25 C26 1.384(4) . ?
C26 C27 1.367(5) . ?
C27 C28 1.394(4) . ?
C31 C32 1.529(3) . ?
C34 C35 1.513(3) . ?
C37 C38 1.518(3) . ?
C40 C41 1.497(4) . ?
C43 C44 1.377(4) . ?
C43 C48 1.388(4) . ?
C44 C45 1.391(4) . ?
C45 C46 1.369(5) . ?
C46 C47 1.375(5) . ?
C47 C48 1.377(5) . ?
C51 C52 1.515(3) . ?
C54 C55 1.530(3) . ?
C57 C58 1.524(3) . ?
C60 C61 1.500(3) . ?
C63 C68 1.381(3) . ?
C63 C64 1.395(3) . ?
C64 C65 1.377(4) . ?
C65 C66 1.391(5) . ?
C66 C67 1.374(5) . ?
C67 C68 1.390(4) . ?
C100 Cl10 1.750(3) . ?
C100 Cl11 1.761(3) . ?
C200 Cl2B 1.679(7) . ?
C200 Cl2A 1.738(5) . ?
C200 Cl21 1.741(4) . ?
C200 Cl20 1.788(4) . ?
Cl20 Cl2A 0.949(5) . ?
